data_7102525
loop_
_publ_author_name
'Dolomanov, Oleg V'
'Cordes, David B'
'Champness, Neil R'
'Blake, Alexander J'
'Hanton, Lyall R'
'Jameson, Geoffrey B'
'Schr\"oder, Martin'
'Wilson, Claire'

_publ_section_title
;
 A design strategy for four-connected coordination frameworks.
;
_journal_issue 6
_journal_name_full 'Chemical communications (Cambridge, England)'
_journal_page_first 642
_journal_page_last 643
_journal_paper_doi 10.1039/b315243j
_journal_year 2004
_chemical_formula_sum 'C27 H20 Ag Cl3 F6 N5 S Sb'
_chemical_formula_weight 896.51
_chemical_name_common '2,3,4,5-tetra(4-pyridyl)thiophene silver hexafluoroantimonate'
_chemical_name_systematic
;
2,3,4,5-tetra(4-pyridyl)thiophene silver hexafluoroantimonate
;
_space_group_IT_number 141
_symmetry_cell_setting tetragonal
_symmetry_space_group_name_Hall '-I 4bd 2'
_symmetry_space_group_name_H-M 'I 41/a m d :2'
_atom_sites_solution_hydrogens geom
_atom_sites_solution_primary direct
_atom_sites_solution_secondary difmap
_audit_creation_method SHELXL-97
_cell_angle_alpha 90.00
_cell_angle_beta 90.00
_cell_angle_gamma 90.00
_cell_formula_units_Z 16
_cell_length_a 22.975(5)
_cell_length_b 22.975(5)
_cell_length_c 34.298(7)
_cell_measurement_reflns_used 1646
_cell_measurement_temperature 150(2)
_cell_measurement_theta_max 18.1
_cell_measurement_theta_min 2.7
_cell_volume 18104(11)
_computing_cell_refinement 'Bruker SAINT version 6.02a (Bruker, 2000)'
_computing_data_collection 'Bruker SMART version 5.624 (Bruker, 2001)'
_computing_data_reduction 'Bruker SAINT; Bruker SHELXTL (Bruker, 1997)'
_computing_molecular_graphics 'OLEX (Dolomanov, 2001)'
_computing_publication_material 'enCIFer (CCDC, 2003); PLATON (Spek, 2003)'
_computing_structure_refinement 'SHELXL-97 (Sheldrick, 1997)'
_computing_structure_solution 'SHELXS-97 (Sheldrick, 1990)'
_diffrn_ambient_temperature 150(2)
_diffrn_measured_fraction_theta_full 0.999
_diffrn_measured_fraction_theta_max 0.944
_diffrn_measurement_device_type 'Bruker SMART 1000 CCD area detector'
_diffrn_measurement_method omega
_diffrn_radiation_monochromator graphite
_diffrn_radiation_source 'sealed tube'
_diffrn_radiation_type MoK\a
_diffrn_radiation_wavelength 0.71073
_diffrn_reflns_av_R_equivalents 0.212
_diffrn_reflns_av_sigmaI/netI 0.160
_diffrn_reflns_limit_h_max 30
_diffrn_reflns_limit_h_min -21
_diffrn_reflns_limit_k_max 31
_diffrn_reflns_limit_k_min -30
_diffrn_reflns_limit_l_max 41
_diffrn_reflns_limit_l_min -45
_diffrn_reflns_number 43790
_diffrn_reflns_theta_full 27.50
_diffrn_reflns_theta_max 28.93
_diffrn_reflns_theta_min 1.73
_diffrn_standards_decay_% 0
_diffrn_standards_number 0
_exptl_absorpt_coefficient_mu 1.297
_exptl_absorpt_correction_T_max 1.000
_exptl_absorpt_correction_T_min 0.750
_exptl_absorpt_correction_type multi-scan
_exptl_absorpt_process_details 'Bruker SADABS, 1996'
_exptl_crystal_colour colourless
_exptl_crystal_density_diffrn 1.316
_exptl_crystal_description tablet
_exptl_crystal_F_000 6976
_exptl_crystal_size_max 0.13
_exptl_crystal_size_mid 0.11
_exptl_crystal_size_min 0.04
_refine_diff_density_max 0.896
_refine_diff_density_min -0.615
_refine_diff_density_rms 0.140
_refine_ls_extinction_coef 0.00016(3)
_refine_ls_extinction_expression Fc^*^=kFc[1+0.001xFc^2^\l^3^/sin(2\q)]^-1/4^
_refine_ls_extinction_method SHELXL
_refine_ls_goodness_of_fit_ref 0.746
_refine_ls_hydrogen_treatment 'riding model'
_refine_ls_matrix_type full
_refine_ls_number_parameters 204
_refine_ls_number_reflns 5919
_refine_ls_number_restraints 54
_refine_ls_restrained_S_all 0.744
_refine_ls_R_factor_all 0.1747
_refine_ls_R_factor_gt 0.0665
_refine_ls_shift/su_max 0.001
_refine_ls_shift/su_mean 0.000
_refine_ls_structure_factor_coef Fsqd
_refine_ls_weighting_details 'calc w=1/[\s^2^(Fo^2^)+(0.1195P)^2^+0.0000P] where P=(Fo^2^+2Fc^2^)/3'
_refine_ls_weighting_scheme calc
_refine_ls_wR_factor_gt 0.1748
_refine_ls_wR_factor_ref 0.2063
_reflns_number_gt 1961
_reflns_number_total 6205
_reflns_threshold_expression >2sigma(I)
_cod_data_source_file b315243j.txt
_cod_data_source_block Compound_3_(AGTHPY)
_cod_depositor_comments
;
The following automatic conversions were performed:
'_symmetry_cell_setting' value 'Tetragonal' changed to 'tetragonal'
according to '/home/saulius/struct/CIF-dictionaries/cif_core.dic'
dictionary named 'cif_core.dic' version 2.4.1 from 2010-06-29.

Automatic conversion script
Id: cif_fix_enum 1527 2010-12-29 10:47:43Z saulius 

The following automatic conversions were performed:

'_atom_sites_solution_hydrogens' value 'geometrically placed' was
changed to 'geom'.

Automatic conversion script
Id: cif_fix_values 6452 2018-10-05 10:23:21Z andrius 
;
_cod_original_sg_symbol_H-M I4(1)/amd
_cod_database_code 7102525

loop_
_symmetry_equiv_pos_as_xyz
'x, y, z'
'-x+1/2, -y, z+1/2'
'-y+1/4, x+3/4, z+1/4'
'y+1/4, -x+1/4, z+3/4'
'-x+1/2, y, -z+1/2'
'x, -y, -z'
'y+1/4, x+3/4, -z+1/4'
'-y+1/4, -x+1/4, -z+3/4'
'x+1/2, y+1/2, z+1/2'
'-x+1, -y+1/2, z+1'
'-y+3/4, x+5/4, z+3/4'
'y+3/4, -x+3/4, z+5/4'
'-x+1, y+1/2, -z+1'
'x+1/2, -y+1/2, -z+1/2'
'y+3/4, x+5/4, -z+3/4'
'-y+3/4, -x+3/4, -z+5/4'
'-x, -y, -z'
'x-1/2, y, -z-1/2'
'y-1/4, -x-3/4, -z-1/4'
'-y-1/4, x-1/4, -z-3/4'
'x-1/2, -y, z-1/2'
'-x, y, z'
'-y-1/4, -x-3/4, z-1/4'
'y-1/4, x-1/4, z-3/4'
'-x+1/2, -y+1/2, -z+1/2'
'x, y+1/2, -z'
'y+1/4, -x-1/4, -z+1/4'
'-y+1/4, x+1/4, -z-1/4'
'x, -y+1/2, z'
'-x+1/2, y+1/2, z+1/2'
'-y+1/4, -x-1/4, z+1/4'
'y+1/4, x+1/4, z-1/4'

loop_
_atom_site_label
_atom_site_type_symbol
_atom_site_fract_x
_atom_site_fract_y
_atom_site_fract_z
_atom_site_U_iso_or_equiv
_atom_site_adp_type
_atom_site_occupancy
_atom_site_symmetry_multiplicity
_atom_site_calc_flag
_atom_site_refinement_flags
Ag Ag 0.33474(2) 0.08474(2) 0.6250 0.0534(3) Uani 1 2 d SU
N1 N 0.2326(2) 0.0877(3) 0.63622(17) 0.0642(17) Uani 1 1 d U
C2 C 0.2143(3) 0.1207(4) 0.6653(2) 0.081(3) Uani 1 1 d U
H2 H 0.2425 0.1436 0.6785 0.098 Uiso 1 1 calc R
C3 C 0.1585(3) 0.1245(4) 0.6779(2) 0.082(3) Uani 1 1 d U
H3 H 0.1486 0.1490 0.6992 0.098 Uiso 1 1 calc R
C4 C 0.1158(3) 0.0917(3) 0.6589(2) 0.0545(16) Uani 1 1 d U
C5 C 0.1347(3) 0.0559(3) 0.6289(2) 0.0636(19) Uani 1 1 d U
H5 H 0.1077 0.0319 0.6155 0.076 Uiso 1 1 calc R
C6 C 0.1927(3) 0.0551(3) 0.6187(2) 0.070(2) Uani 1 1 d U
H6 H 0.2048 0.0301 0.5982 0.084 Uiso 1 1 calc R
C7 C 0.0548(3) 0.0937(3) 0.67088(18) 0.0507(16) Uani 1 1 d U
S7 S 0.0000 0.08912(12) 0.63623(8) 0.0599(7) Uani 1 2 d SU
C8 C 0.0321(3) 0.0987(3) 0.70768(19) 0.0537(16) Uani 1 1 d U
C9 C 0.0658(3) 0.0989(3) 0.74514(18) 0.0477(15) Uani 1 1 d U
C10 C 0.0888(4) 0.0490(4) 0.7586(2) 0.096(3) Uani 1 1 d U
H10 H 0.0848 0.0140 0.7442 0.115 Uiso 1 1 calc R
C11 C 0.1177(4) 0.0492(4) 0.7931(2) 0.099(3) Uani 1 1 d U
H11 H 0.1338 0.0134 0.8018 0.119 Uiso 1 1 calc R
N12 N 0.1254(2) 0.0965(2) 0.81602(15) 0.0547(14) Uani 1 1 d U
C13 C 0.1036(3) 0.1451(3) 0.80152(19) 0.0601(18) Uani 1 1 d U
H13 H 0.1087 0.1801 0.8159 0.072 Uiso 1 1 calc R
C14 C 0.0738(3) 0.1478(3) 0.7668(2) 0.064(2) Uani 1 1 d U
H14 H 0.0589 0.1840 0.7578 0.077 Uiso 1 1 calc R
Sb1 Sb 0.2500 0.2500 0.7500 0.0622(3) Uani 1 4 d SU
F1 F 0.2500 0.3309(2) 0.7500 0.092(2) Uani 1 2 d SU
F2 F 0.2155(4) 0.2500 0.79849(18) 0.113(2) Uani 1 2 d SU
F3 F 0.3216(3) 0.2500 0.7750(2) 0.113(2) Uani 1 2 d SU
Sb2 Sb 0.0000 0.2500 0.8750 0.0657(4) Uani 1 8 d SU
F4 F 0.0822(2) 0.2500 0.87487(17) 0.0769(16) Uani 1 2 d SU
F5 F 0.0000 0.2500 0.9291(2) 0.074(2) Uani 1 4 d SU
Sb3 Sb 0.2500 0.58339(19) 0.7500 0.1313(18) Uani 0.25 2 d SPU
F6 F 0.1718(13) 0.5905(10) 0.7655(8) 0.107(7) Uani 0.19 1 d PU
F7 F 0.2699(10) 0.5192(11) 0.7778(6) 0.258(15) Uani 0.38 1 d PU
F8 F 0.2615(19) 0.637(2) 0.7819(12) 0.240(19) Uani 0.19 1 d PU

loop_
_atom_site_aniso_label
_atom_site_aniso_U_11
_atom_site_aniso_U_22
_atom_site_aniso_U_33
_atom_site_aniso_U_23
_atom_site_aniso_U_13
_atom_site_aniso_U_12
Ag 0.0533(3) 0.0533(3) 0.0538(5) 0.0023(3) -0.0023(3) -0.0011(3)
N1 0.042(3) 0.086(5) 0.065(4) -0.022(3) 0.000(3) -0.006(3)
C2 0.056(4) 0.115(7) 0.072(5) -0.036(5) 0.013(4) -0.019(5)
C3 0.057(4) 0.097(6) 0.092(6) -0.046(5) 0.009(4) -0.010(4)
C4 0.043(3) 0.058(4) 0.062(4) -0.001(3) 0.007(3) -0.003(3)
C5 0.049(4) 0.077(5) 0.065(5) -0.020(4) 0.002(4) -0.013(4)
C6 0.051(4) 0.075(5) 0.084(5) -0.023(4) 0.008(4) 0.000(4)
C7 0.045(3) 0.056(4) 0.051(4) -0.007(3) 0.004(3) 0.001(3)
S7 0.0455(14) 0.0782(18) 0.0559(16) -0.0080(13) 0.000 0.000
C8 0.048(4) 0.058(4) 0.055(4) -0.004(3) 0.003(3) 0.002(3)
C9 0.047(4) 0.053(4) 0.044(3) -0.008(3) -0.004(3) -0.003(3)
C10 0.162(9) 0.052(4) 0.074(6) -0.016(4) -0.054(6) 0.010(5)
C11 0.156(9) 0.054(5) 0.089(6) -0.008(4) -0.052(6) 0.024(5)
N12 0.062(4) 0.051(3) 0.052(3) 0.001(3) -0.002(3) 0.007(3)
C13 0.059(5) 0.060(4) 0.062(4) -0.014(4) -0.014(3) 0.007(3)
C14 0.077(5) 0.052(4) 0.064(4) 0.003(3) -0.020(4) 0.010(4)
Sb1 0.0881(8) 0.0424(6) 0.0561(6) 0.000 -0.0124(5) 0.000
F1 0.167(7) 0.034(3) 0.075(4) 0.000 -0.021(4) 0.000
F2 0.188(7) 0.078(5) 0.072(4) 0.000 0.007(4) 0.000
F3 0.130(5) 0.068(4) 0.140(7) 0.000 -0.061(5) 0.000
Sb2 0.0689(6) 0.0689(6) 0.0593(9) 0.000 0.000 0.000
F4 0.057(3) 0.099(4) 0.074(4) 0.000 0.004(3) 0.000
F5 0.092(6) 0.074(6) 0.058(4) 0.000 0.000 0.000
Sb3 0.179(5) 0.108(3) 0.107(3) 0.000 0.061(3) 0.000
F6 0.176(13) 0.057(14) 0.087(18) 0.024(12) 0.051(15) 0.005(11)
F7 0.26(2) 0.32(2) 0.202(19) 0.169(17) 0.18(2) 0.17(2)
F8 0.23(3) 0.30(2) 0.19(4) -0.14(2) 0.17(3) -0.13(3)

loop_
_atom_type_symbol
_atom_type_description
_atom_type_scat_dispersion_real
_atom_type_scat_dispersion_imag
_atom_type_scat_source
C C 0.0033 0.0016 'International Tables Vol C Tables 4.2.6.8 and 6.1.1.4'
H H 0.0000 0.0000 'International Tables Vol C Tables 4.2.6.8 and 6.1.1.4'
N N 0.0061 0.0033 'International Tables Vol C Tables 4.2.6.8 and 6.1.1.4'
F F 0.0171 0.0103 'International Tables Vol C Tables 4.2.6.8 and 6.1.1.4'
S S 0.1246 0.1234 'International Tables Vol C Tables 4.2.6.8 and 6.1.1.4'
Ag Ag -0.8971 1.1015 'International Tables Vol C Tables 4.2.6.8 and 6.1.1.4'
Sb Sb -0.5866 1.5461 'International Tables Vol C Tables 4.2.6.8 and 6.1.1.4'
Cl Cl 0.1484 0.1585 'International Tables Vol C Tables 4.2.6.8 and 6.1.1.4'

loop_
_geom_angle_atom_site_label_1
_geom_angle_atom_site_label_2
_geom_angle_atom_site_label_3
_geom_angle
_geom_angle_site_symmetry_1
_geom_angle_site_symmetry_3
N12 Ag N12 135.9(3) 5_556 4_554
N12 Ag N1 104.7(2) 5_556 7_546
N12 Ag N1 104.7(2) 4_554 7_546
N12 Ag N1 104.7(2) 5_556 .
N12 Ag N1 104.7(2) 4_554 .
N1 Ag N1 94.8(3) 7_546 .
C2 N1 C6 116.5(6) . .
C2 N1 Ag 116.9(5) . .
C6 N1 Ag 126.2(5) . .
N1 C2 C3 125.4(7) . .
C2 C3 C4 118.6(7) . .
C5 C4 C3 116.5(6) . .
C5 C4 C7 121.8(6) . .
C3 C4 C7 121.6(6) . .
C6 C5 C4 119.9(6) . .
N1 C6 C5 123.0(7) . .
C8 C7 C4 128.8(6) . .
C8 C7 S7 111.0(5) . .
C4 C7 S7 120.1(5) . .
C7 S7 C7 93.1(4) . 22
C7 C8 C8 112.4(4) . 22
C7 C8 C9 126.3(6) . .
C8 C8 C9 121.1(3) 22 .
C10 C9 C14 117.6(6) . .
C10 C9 C8 119.7(6) . .
C14 C9 C8 122.7(6) . .
C9 C10 C11 119.4(7) . .
N12 C11 C10 124.8(7) . .
C13 N12 C11 114.3(6) . .
C13 N12 Ag 126.8(4) . 3_545
C11 N12 Ag 118.7(5) . 3_545
N12 C13 C14 123.6(6) . .
C9 C14 C13 120.2(7) . .
F2 Sb1 F2 180.000(1) . 25_556
F2 Sb1 F3 92.0(4) . 25_556
F2 Sb1 F3 88.0(4) 25_556 25_556
F2 Sb1 F3 88.0(4) . .
F2 Sb1 F3 92.0(4) 25_556 .
F3 Sb1 F3 180.0(4) 25_556 .
F2 Sb1 F1 90.000(2) . 25_556
F2 Sb1 F1 90.000(1) 25_556 25_556
F3 Sb1 F1 90.000(2) 25_556 25_556
F3 Sb1 F1 90.000(1) . 25_556
F2 Sb1 F1 90.000(1) . .
F2 Sb1 F1 90.000(2) 25_556 .
F3 Sb1 F1 90.000(1) 25_556 .
F3 Sb1 F1 90.000(2) . .
F1 Sb1 F1 180.000(1) 25_556 .
F5 Sb2 F5 180.000(3) 19_567 .
F5 Sb2 F4 90.13(18) 19_567 19_567
F5 Sb2 F4 89.87(18) . 19_567
F5 Sb2 F4 89.87(18) 19_567 10_454
F5 Sb2 F4 90.13(18) . 10_454
F4 Sb2 F4 90.000(4) 19_567 10_454
F5 Sb2 F4 89.87(18) 19_567 .
F5 Sb2 F4 90.13(18) . .
F4 Sb2 F4 90.000(2) 19_567 .
F4 Sb2 F4 179.7(4) 10_454 .
F5 Sb2 F4 90.13(18) 19_567 28_557
F5 Sb2 F4 89.87(18) . 28_557
F4 Sb2 F4 179.7(4) 19_567 28_557
F4 Sb2 F4 90.000(2) 10_454 28_557
F4 Sb2 F4 90.000(3) . 28_557
F8 Sb3 F8 84(4) . 5_556
F8 Sb3 F7 170.0(13) . 5_556
F8 Sb3 F7 103(2) 5_556 5_556
F8 Sb3 F7 103(2) . .
F8 Sb3 F7 170.0(13) 5_556 .
F7 Sb3 F7 71.3(19) 5_556 .
F8 Sb3 F6 88.3(14) . 5_556
F8 Sb3 F6 84.4(16) 5_556 5_556
F7 Sb3 F6 99.3(9) 5_556 5_556
F7 Sb3 F6 88.8(11) . 5_556
F8 Sb3 F6 84.4(16) . .
F8 Sb3 F6 88.3(14) 5_556 .
F7 Sb3 F6 88.8(11) 5_556 .
F7 Sb3 F6 99.3(9) . .
F6 Sb3 F6 170.0(14) 5_556 .

loop_
_geom_bond_atom_site_label_1
_geom_bond_atom_site_label_2
_geom_bond_distance
_geom_bond_site_symmetry_2
Ag N12 2.237(5) 5_556
Ag N12 2.237(5) 4_554
Ag N1 2.379(5) 7_546
Ag N1 2.379(5) .
N1 C2 1.321(9) .
N1 C6 1.326(8) .
C2 C3 1.355(9) .
C3 C4 1.398(9) .
C4 C5 1.387(9) .
C4 C7 1.461(9) .
C5 C6 1.379(9) .
C7 C8 1.371(8) .
C7 S7 1.735(7) .
S7 C7 1.735(7) 22
C8 C8 1.474(12) 22
C8 C9 1.500(8) .
C9 C10 1.343(10) .
C9 C14 1.359(8) .
C10 C11 1.357(10) .
C11 N12 1.354(9) .
N12 C13 1.321(8) .
N12 Ag 2.237(5) 3_545
C13 C14 1.375(8) .
Sb1 F2 1.842(7) .
Sb1 F2 1.842(7) 25_556
Sb1 F3 1.854(7) 25_556
Sb1 F3 1.854(7) .
Sb1 F1 1.859(5) 25_556
Sb1 F1 1.859(5) .
Sb2 F5 1.857(8) 19_567
Sb2 F5 1.857(8) .
Sb2 F4 1.888(5) 19_567
Sb2 F4 1.888(5) 10_454
Sb2 F4 1.888(5) .
Sb2 F4 1.888(5) 28_557
Sb3 F8 1.67(4) .
Sb3 F8 1.67(4) 5_556
Sb3 F7 1.815(18) 5_556
Sb3 F7 1.815(18) .
Sb3 F6 1.88(3) 5_556
Sb3 F6 1.88(3) .
